data_4002888
loop_
_publ_author_name
'Kim, Sun Woo'
'Emge, Thomas J.'
'Deng, Zheng'
'Uppuluri, Ritesh'
'Collins, Liam'
'Lapidus, Saul H.'
'Segre, Carlo U.'
'Croft, Mark'
'Jin, Changqing'
'Gopalan, Venkatraman'
'Kalinin, Sergei V.'
'Greenblatt, Martha'

_publ_section_title
;
 YCrWO6: Polar and Magnetic Oxide with CaTa2O6-Related Structure
;
_journal_issue 3
_journal_name_full 'Chemistry of Materials'
_journal_page_first 1045
_journal_paper_doi 10.1021/acs.chemmater.7b04941
_journal_volume 30
_journal_year 2018
_chemical_formula_sum 'Cr O6 W Y'
_chemical_formula_weight 420.76
_space_group_crystal_system orthorhombic
_space_group_IT_number 33
_space_group_name_Hall 'P 2c -2n'
_space_group_name_H-M_alt 'P n a 21'
_symmetry_space_group_name_Hall 'P 2c -2n'
_symmetry_space_group_name_H-M 'P n a 21'
_audit_creation_method SHELXL-2014/7
_cell_angle_alpha 90
_cell_angle_beta 90
_cell_angle_gamma 90
_cell_formula_units_Z 4
_cell_length_a 10.8675(8)
_cell_length_b 5.1633(4)
_cell_length_c 7.3072(5)
_cell_measurement_reflns_used 4162
_cell_measurement_temperature 293(2)
_cell_measurement_theta_max 32.60
_cell_measurement_theta_min 2.79
_cell_volume 410.02(5)
_computing_cell_refinement 'Bruker SAINT'
_computing_data_collection 'Bruker SMART'
_computing_data_reduction 'Bruker SAINT'
_computing_molecular_graphics 'Bruker SHELXTL'
_computing_publication_material SHELXL-2014/7
_computing_structure_refinement 'SHELXL-2014/7 (Sheldrick, 2014)'
_computing_structure_solution 'SHELXL-2014/7 (Sheldrick, 2014)'
_diffrn_ambient_temperature 293(2)
_diffrn_measured_fraction_theta_full 1.000
_diffrn_measured_fraction_theta_max 1.000
_diffrn_measurement_device_type 'Bruker APEX'
_diffrn_measurement_method '\w scans'
_diffrn_radiation_type MoK\a
_diffrn_radiation_wavelength 0.71073
_diffrn_reflns_av_R_equivalents 0.0329
_diffrn_reflns_av_unetI/netI 0.0282
_diffrn_reflns_Laue_measured_fraction_full 1.000
_diffrn_reflns_Laue_measured_fraction_max 1.000
_diffrn_reflns_limit_h_max 15
_diffrn_reflns_limit_h_min -16
_diffrn_reflns_limit_k_max 7
_diffrn_reflns_limit_k_min -7
_diffrn_reflns_limit_l_max 11
_diffrn_reflns_limit_l_min -11
_diffrn_reflns_number 5424
_diffrn_reflns_point_group_measured_fraction_full 1.000
_diffrn_reflns_point_group_measured_fraction_max 1.000
_diffrn_reflns_theta_full 25.242
_diffrn_reflns_theta_max 32.603
_diffrn_reflns_theta_min 3.750
_diffrn_source 'sealed tube'
_exptl_absorpt_coefficient_mu 44.559
_exptl_absorpt_correction_T_max .66013
_exptl_absorpt_correction_T_min .01837
_exptl_absorpt_correction_type numerical
_exptl_absorpt_process_details 'Bruker SAINT (SADABS)'
_exptl_crystal_colour orange
_exptl_crystal_density_diffrn 6.816
_exptl_crystal_description plate
_exptl_crystal_F_000 740
_exptl_crystal_size_max 0.140
_exptl_crystal_size_mid 0.070
_exptl_crystal_size_min 0.020
_refine_diff_density_max 1.634
_refine_diff_density_min -2.216
_refine_diff_density_rms 0.284
_refine_ls_abs_structure_details
; 
 Refined as an inversion twin. 
;
_refine_ls_abs_structure_Flack 0.43(2)
_refine_ls_extinction_coef 0.0021(2)
_refine_ls_extinction_expression Fc^*^=kFc[1+0.001xFc^2^\l^3^/sin(2\q)]^-1/4^
_refine_ls_extinction_method 'SHELXL-2014/7 (Sheldrick 2014'
_refine_ls_goodness_of_fit_ref 1.114
_refine_ls_hydrogen_treatment undef
_refine_ls_matrix_type full
_refine_ls_number_parameters 84
_refine_ls_number_reflns 1483
_refine_ls_number_restraints 13
_refine_ls_restrained_S_all 1.113
_refine_ls_R_factor_all 0.0211
_refine_ls_R_factor_gt 0.0200
_refine_ls_shift/su_max 0.000
_refine_ls_shift/su_mean 0.000
_refine_ls_structure_factor_coef Fsqd
_refine_ls_weighting_details 'w=1/[\s^2^(Fo^2^)+(0.0141P)^2^+1.3257P] where P=(Fo^2^+2Fc^2^)/3'
_refine_ls_weighting_scheme calc
_refine_ls_wR_factor_gt 0.0417
_refine_ls_wR_factor_ref 0.0420
_reflns_Friedel_coverage 0.875
_reflns_Friedel_fraction_full 1.000
_reflns_Friedel_fraction_max 1.000
_reflns_number_gt 1433
_reflns_number_total 1483
_reflns_threshold_expression 'I > 2\s(I)'
_cod_data_source_file cm7b04941_si_002.cif
_cod_data_source_block ycrwo6_Pna21
_cod_depositor_comments 'Adding full bibliography for 4002888.cif.'
_cod_database_code 4002888
_shelx_shelxl_version_number 2014/7
_shelx_space_group_comment
; 
The symmetry employed for this shelxl refinement is uniquely defined 
by the following loop, which should always be used as a source of 
symmetry information in preference to the above space-group names. 
They are only intended as comments. 
;
_shelx_estimated_absorpt_t_min 0.062
_shelx_estimated_absorpt_t_max 0.469
_exptl_absorpt_special_details
; 
 Crystal faces: 
  
     H       K       L      d(mm) 
  
   1.000   0.000   0.000   0.07200 
  -1.000   0.000   0.000   0.07200 
   0.000   1.000   0.000   0.07500 
   0.000  -1.000   0.000   0.07500 
   0.000   0.000   1.000   0.00400 
   0.000   0.000  -1.000   0.00400 
  
   6 Faces  +   8 Corners  =  12 Edges  +  2 
  
 Cycle  1     Mu   0.000 mm-1     Rint  0.25478 
 Cycle  2     Mu   5.000 mm-1     Rint  0.22744 
 Cycle  3     Mu  13.090 mm-1     Rint  0.18470 
 Cycle  4     Mu  26.180 mm-1     Rint  0.12410 
 Cycle  5     Mu  47.361 mm-1     Rint  0.06709 
 Cycle  6     Mu  81.631 mm-1     Rint  0.12040 
 Cycle  7     Mu  54.341 mm-1     Rint  0.06643 
 Cycle  8     Mu  51.637 mm-1     Rint  0.06526 
 Cycle  9     Mu  51.236 mm-1     Rint  0.06523 
 Cycle 10     Mu  51.169 mm-1     Rint  0.06523 
 Cycle 11     Mu  51.280 mm-1     Rint  0.06523 
 Cycle 12     Mu  51.281 mm-1     Rint  0.06523 
 Cycle 13     Mu  51.384 mm-1     Rint  0.06523 
 All Rint values calculated using    4994 selected reflections only 
 Rint 0.2548 for mu = 0 and 0.0652 for mu =  51.319 mm-1 
 All Rint values calculated using    4994 selected reflections only 
 Minimum and maximum transmission coefficients = 0.01837 and 0.66013 
 Minimum and maximum t-bar = 0.0081 and 0.0386 mm 
;

loop_
_space_group_symop_operation_xyz
'x, y, z'
'-x, -y, z+1/2'
'x+1/2, -y+1/2, z'
'-x+1/2, y+1/2, z+1/2'

loop_
_atom_site_label
_atom_site_type_symbol
_atom_site_fract_x
_atom_site_fract_y
_atom_site_fract_z
_atom_site_U_iso_or_equiv
_atom_site_adp_type
_atom_site_occupancy
_atom_site_site_symmetry_order
_atom_site_calc_flag
_atom_site_refinement_flags_adp
W1 W 0.35314(2) 0.55652(4) 0.27712(2) 0.00437(8) Uani 1 1 d .
Y1 Y 0.54323(7) 0.95456(13) 0.5213(2) 0.00532(14) Uani 1 1 d .
Cr1 Cr 0.36742(10) 0.5466(2) 0.7727(8) 0.0042(2) Uani 1 1 d U
O1 O 0.3805(5) 0.6705(10) 0.5187(9) 0.0055(9) Uani 1 1 d .
O2 O 0.2138(5) 0.3840(11) 0.3354(8) 0.0052(10) Uani 1 1 d .
O3 O 0.2910(5) 0.8743(11) 0.2063(8) 0.0056(11) Uani 1 1 d .
O4 O 0.5256(5) 0.7301(11) 0.8141(7) 0.0050(11) Uani 1 1 d U
O5 O 0.3574(5) 0.4400(10) 0.0289(10) 0.0065(11) Uani 1 1 d .
O6 O 0.4779(5) 0.2541(11) 0.7313(7) 0.0049(11) Uani 1 1 d .

loop_
_atom_site_aniso_label
_atom_site_aniso_U_11
_atom_site_aniso_U_22
_atom_site_aniso_U_33
_atom_site_aniso_U_23
_atom_site_aniso_U_13
_atom_site_aniso_U_12
W1 0.00469(11) 0.00444(12) 0.00399(12) 0.0005(2) 0.0005(3) -0.00006(9)
Y1 0.0068(3) 0.0050(3) 0.0042(3) -0.0006(3) -0.0004(3) 0.0002(2)
Cr1 0.0041(4) 0.0036(4) 0.0050(6) 0.0021(8) -0.0017(8) 0.0000(3)
O1 0.007(2) 0.007(2) 0.003(2) -0.001(2) -0.001(2) -0.0012(19)
O2 0.006(2) 0.006(2) 0.004(2) -0.0013(19) 0.0026(19) 0.000(2)
O3 0.005(2) 0.005(2) 0.007(2) 0.001(2) 0.001(2) 0.001(2)
O4 0.0059(15) 0.0049(14) 0.0040(16) -0.0008(11) -0.0003(11) 0.0005(11)
O5 0.007(3) 0.008(3) 0.004(2) 0.003(2) 0.001(3) 0.0007(18)
O6 0.005(2) 0.003(2) 0.007(3) -0.0021(17) -0.0002(17) 0.0011(19)

loop_
_atom_type_symbol
_atom_type_description
_atom_type_scat_dispersion_real
_atom_type_scat_dispersion_imag
_atom_type_scat_source
O O 0.0106 0.0060 'International Tables Vol C Tables 4.2.6.8 and 6.1.1.4'
Cr Cr 0.3209 0.6236 'International Tables Vol C Tables 4.2.6.8 and 6.1.1.4'
Y Y -2.7962 3.5667 'International Tables Vol C Tables 4.2.6.8 and 6.1.1.4'
W W -0.8490 6.8722 'International Tables Vol C Tables 4.2.6.8 and 6.1.1.4'

loop_
_geom_angle_atom_site_label_1
_geom_angle_atom_site_label_2
_geom_angle_atom_site_label_3
_geom_angle
_geom_angle_site_symmetry_1
_geom_angle_site_symmetry_3
O2 W1 O3 101.4(3) . .
O2 W1 O1 93.8(3) . .
O3 W1 O1 92.4(2) . .
O2 W1 O5 95.1(2) . .
O3 W1 O5 91.3(2) . .
O1 W1 O5 169.5(2) . .
O2 W1 O4 98.9(2) . 2_664
O3 W1 O4 159.3(2) . 2_664
O1 W1 O4 90.0(2) . 2_664
O5 W1 O4 83.1(2) . 2_664
O2 W1 O6 174.9(2) . 2_664
O3 W1 O6 82.1(2) . 2_664
O1 W1 O6 82.3(2) . 2_664
O5 W1 O6 88.5(2) . 2_664
O4 W1 O6 77.9(2) 2_664 2_664
O6 Y1 O1 101.4(2) 1_565 .
O6 Y1 O5 136.5(2) 1_565 2_665
O1 Y1 O5 78.3(2) . 2_665
O6 Y1 O4 82.24(17) 1_565 2_674
O1 Y1 O4 101.1(2) . 2_674
O5 Y1 O4 141.1(2) 2_665 2_674
O6 Y1 O6 150.32(11) 1_565 2_664
O1 Y1 O6 68.3(2) . 2_664
O5 Y1 O6 70.6(2) 2_665 2_664
O4 Y1 O6 73.13(17) 2_674 2_664
O6 Y1 O3 67.05(19) 1_565 2_675
O1 Y1 O3 144.2(2) . 2_675
O5 Y1 O3 87.7(2) 2_665 2_675
O4 Y1 O3 110.2(2) 2_674 2_675
O6 Y1 O3 137.06(19) 2_664 2_675
O6 Y1 O4 73.10(18) 1_565 .
O1 Y1 O4 69.1(2) . .
O5 Y1 O4 66.2(2) 2_665 .
O4 Y1 O4 150.50(11) 2_674 .
O6 Y1 O4 123.77(17) 2_664 .
O3 Y1 O4 75.06(19) 2_675 .
O6 Y1 O2 112.1(2) 1_565 3_565
O1 Y1 O2 142.8(2) . 3_565
O5 Y1 O2 87.7(2) 2_665 3_565
O4 Y1 O2 69.28(19) 2_674 3_565
O6 Y1 O2 74.55(19) 2_664 3_565
O3 Y1 O2 67.76(17) 2_675 3_565
O4 Y1 O2 135.13(19) . 3_565
O6 Cr1 O5 88.0(3) . 1_556
O6 Cr1 O1 93.5(3) . .
O5 Cr1 O1 177.2(3) 1_556 .
O6 Cr1 O4 82.0(2) . .
O5 Cr1 O4 92.1(3) 1_556 .
O1 Cr1 O4 85.8(3) . .
O6 Cr1 O3 98.5(3) . 4_545
O5 Cr1 O3 93.4(3) 1_556 4_545
O1 Cr1 O3 88.7(3) . 4_545
O4 Cr1 O3 174.5(4) . 4_545
O6 Cr1 O2 167.8(3) . 4
O5 Cr1 O2 90.1(3) 1_556 4
O1 Cr1 O2 88.0(3) . 4
O4 Cr1 O2 86.1(2) . 4
O3 Cr1 O2 93.6(3) 4_545 4
W1 O1 Cr1 140.4(3) . .
W1 O1 Y1 109.2(3) . .
Cr1 O1 Y1 104.8(3) . .
W1 O2 Cr1 138.0(4) . 4_544
W1 O2 Y1 126.7(3) . 3_465
Cr1 O2 Y1 95.1(2) 4_544 3_465
W1 O3 Cr1 129.9(3) . 4_554
W1 O3 Y1 102.0(3) . 2_674
Cr1 O3 Y1 127.9(3) 4_554 2_674
Cr1 O4 W1 101.4(3) . 2_665
Cr1 O4 Y1 98.8(3) . 2_675
W1 O4 Y1 144.2(3) 2_665 2_675
Cr1 O4 Y1 99.3(3) . .
W1 O4 Y1 100.4(2) 2_665 .
Y1 O4 Y1 105.1(2) 2_675 .
W1 O5 Cr1 145.2(3) . 1_554
W1 O5 Y1 108.2(3) . 2_664
Cr1 O5 Y1 101.5(3) 1_554 2_664
Cr1 O6 W1 98.8(2) . 2_665
Cr1 O6 Y1 144.7(3) . 1_545
W1 O6 Y1 98.6(2) 2_665 1_545
Cr1 O6 Y1 98.8(3) . 2_665
W1 O6 Y1 98.7(2) 2_665 2_665
Y1 O6 Y1 108.6(2) 1_545 2_665

loop_
_geom_bond_atom_site_label_1
_geom_bond_atom_site_label_2
_geom_bond_distance
_geom_bond_site_symmetry_2
W1 O2 1.808(6) .
W1 O3 1.848(6) .
W1 O1 1.884(6) .
W1 O5 1.912(7) .
W1 O4 2.000(5) 2_664
W1 O6 2.107(6) 2_664
Y1 O6 2.291(5) 1_565
Y1 O1 2.298(6) .
Y1 O5 2.306(5) 2_665
Y1 O4 2.346(5) 2_674
Y1 O6 2.389(5) 2_664
Y1 O3 2.419(6) 2_675
Y1 O4 2.441(5) .
Y1 O2 2.445(6) 3_565
Cr1 O6 1.953(6) .
Cr1 O5 1.954(9) 1_556
Cr1 O1 1.969(9) .
Cr1 O4 1.986(6) .
Cr1 O3 1.998(6) 4_545
Cr1 O2 2.006(6) 4
O2 Cr1 2.006(6) 4_544
O2 Y1 2.445(6) 3_465
O3 Cr1 1.998(6) 4_554
O3 Y1 2.419(6) 2_674
O4 W1 2.000(5) 2_665
O4 Y1 2.346(5) 2_675
O5 Cr1 1.954(9) 1_554
O5 Y1 2.306(5) 2_664
O6 W1 2.107(6) 2_665
O6 Y1 2.291(5) 1_545
O6 Y1 2.389(5) 2_665
